data_2105762
loop_
_publ_author_name
'Soliman, Saied M.'
'Elzawy, Zahia B.'
'Abu-Youssef, Morsy A. M.'
'Albering, J\"org'
'Gatterer, Karl'
'\"Ohrstr\"om, Lars'
'Kettle, Sidney F. A.'

_publ_section_title
;
 Towards the chemical control of molecular packing: syntheses and crystal
 structures of three <i>trans</i>-[Ni<i>L</i>~4~(NCS)~2~] complexes
;
_journal_coeditor_code BI5029
_journal_issue 1
_journal_name_full 'Acta Crystallographica Section B'
_journal_page_first 115
_journal_page_last 125
_journal_paper_doi 10.1107/S2052520613034665
_journal_volume 70
_journal_year 2014
_chemical_formula_moiety 'C34 H36 N6 Ni O8 S2'
_chemical_formula_sum 'C34 H36 N6 Ni O8 S2'
_chemical_formula_weight 779.52
_space_group_IT_number 4
_symmetry_cell_setting monoclinic
_symmetry_space_group_name_Hall 'P 2yb'
_symmetry_space_group_name_H-M 'P 1 21 1'
_atom_sites_solution_hydrogens geom
_atom_sites_solution_primary direct
_atom_sites_solution_secondary difmap
_audit_creation_method SHELXL-97
_cell_angle_alpha 90.00
_cell_angle_beta 95.3420(10)
_cell_angle_gamma 90.00
_cell_formula_units_Z 4
_cell_length_a 11.8719(4)
_cell_length_b 14.1629(5)
_cell_length_c 21.9663(7)
_cell_measurement_reflns_used 9912
_cell_measurement_temperature 100(2)
_cell_measurement_theta_max 28.30
_cell_measurement_theta_min 2.35
_cell_volume 3677.4(2)
_computing_cell_refinement 'SAINT (Bruker, 2008)'
_computing_data_collection 'APEX2 (Bruker, 2008)'
_computing_data_reduction SAINT
_computing_molecular_graphics 'SHELXTL (Bruker, 2008)'
_computing_publication_material SHELXTL
_computing_structure_refinement 'SHELXL-97 (Sheldrick, 2008)'
_computing_structure_solution 'SHELXS-97 (Sheldrick, 2008)'
_diffrn_ambient_temperature 100(2)
_diffrn_measured_fraction_theta_full 0.995
_diffrn_measurement_device_type 'Bruker APEX-II CCD'
_diffrn_measurement_method '\f and \w scans'
_diffrn_radiation_monochromator graphite
_diffrn_radiation_source 'fine-focus sealed tube'
_diffrn_radiation_type MoK\a
_diffrn_radiation_wavelength 0.71073
_diffrn_reflns_av_R_equivalents 0.0000
_diffrn_reflns_av_sigmaI/netI 0.0343
_diffrn_reflns_limit_h_max 14
_diffrn_reflns_limit_h_min -14
_diffrn_reflns_limit_k_max 17
_diffrn_reflns_limit_k_min -17
_diffrn_reflns_limit_l_max 27
_diffrn_reflns_limit_l_min 0
_diffrn_reflns_number 50874
_diffrn_reflns_theta_full 26.00
_diffrn_reflns_theta_max 26.00
_diffrn_reflns_theta_min 1.71
_exptl_absorpt_coefficient_mu 0.699
_exptl_absorpt_correction_T_max 0.922
_exptl_absorpt_correction_T_min 0.745
_exptl_absorpt_correction_type multi-scan
_exptl_absorpt_process_details 'SADABS (Bruker, 2008)'
_exptl_crystal_colour blue
_exptl_crystal_density_diffrn 1.408
_exptl_crystal_density_method 'not measured'
_exptl_crystal_description needle
_exptl_crystal_F_000 1624
_exptl_crystal_size_max 0.45
_exptl_crystal_size_mid 0.14
_exptl_crystal_size_min 0.12
_refine_diff_density_max 0.553
_refine_diff_density_min -0.351
_refine_ls_abs_structure_details 'Flack (1983), 6750 Friedel pairs'
_refine_ls_abs_structure_Flack -0.008(6)
_refine_ls_extinction_method none
_refine_ls_goodness_of_fit_ref 0.964
_refine_ls_hydrogen_treatment constr
_refine_ls_matrix_type full
_refine_ls_number_parameters 938
_refine_ls_number_reflns 14290
_refine_ls_number_restraints 1
_refine_ls_restrained_S_all 0.964
_refine_ls_R_factor_all 0.0396
_refine_ls_R_factor_gt 0.0301
_refine_ls_shift/su_max 0.001
_refine_ls_shift/su_mean 0.000
_refine_ls_structure_factor_coef Fsqd
_refine_ls_weighting_details 'calc w=1/[\s^2^(Fo^2^)+(0.0288P)^2^+1.7597P] where P=(Fo^2^+2Fc^2^)/3'
_refine_ls_weighting_scheme calc
_refine_ls_wR_factor_gt 0.0671
_refine_ls_wR_factor_ref 0.0720
_reflns_number_gt 12276
_reflns_number_total 14290
_reflns_threshold_expression I>2\s(I)
_cod_data_source_file bi5029sup1.cif
_cod_data_source_block I
_cod_original_sg_symbol_H-M 'P 21'
_cod_database_code 2105762

loop_
_symmetry_equiv_pos_as_xyz
'x, y, z'
'-x, y+1/2, -z'

loop_
_atom_site_type_symbol
_atom_site_label
_atom_site_fract_x
_atom_site_fract_y
_atom_site_fract_z
_atom_site_U_iso_or_equiv
_atom_site_adp_type
_atom_site_calc_flag
_atom_site_refinement_flags
_atom_site_occupancy
_atom_site_symmetry_multiplicity
_atom_site_disorder_assembly
_atom_site_disorder_group
Ni Ni1 0.78792(2) 0.42955(2) 0.455963(12) 0.01400(7) Uani d . 1 1 . .
Ni Ni2 0.20607(2) 0.92946(2) 0.038954(12) 0.01384(7) Uani d . 1 1 . .
S S1 0.72957(6) 0.73669(5) 0.37599(3) 0.03172(16) Uani d . 1 1 . .
S S2 0.82940(6) 0.10683(5) 0.52022(3) 0.03093(16) Uani d . 1 1 . .
S S3 0.25275(7) 1.23037(5) 0.13301(3) 0.03698(17) Uani d . 1 1 . .
S S4 0.15880(6) 0.61497(5) -0.03888(3) 0.03210(17) Uani d . 1 1 . .
O O1 0.35589(15) 0.59960(12) 0.62056(8) 0.0273(4) Uani d . 1 1 . .
O O2 0.28446(13) 0.45432(11) 0.59968(7) 0.0201(4) Uani d . 1 1 . .
O O3 0.58387(17) 0.32957(13) 0.14655(8) 0.0321(4) Uani d . 1 1 . .
O O4 0.61791(15) 0.18396(12) 0.18495(7) 0.0224(4) Uani d . 1 1 . .
O O5 1.28816(14) 0.30199(13) 0.33125(8) 0.0254(4) Uani d . 1 1 . .
O O6 1.34447(14) 0.25948(12) 0.42818(8) 0.0272(4) Uani d . 1 1 . .
O O7 0.9335(3) 0.5160(2) 0.76785(9) 0.0788(10) Uani d . 1 1 . .
O O8 0.99459(17) 0.65286(15) 0.73346(8) 0.0346(5) Uani d . 1 1 . .
O O9 0.11904(17) 1.07806(16) -0.26913(8) 0.0395(5) Uani d . 1 1 . .
O O11 0.65884(14) 1.10276(12) -0.11003(8) 0.0260(4) Uani d . 1 1 . .
O O12 0.72046(13) 0.95377(11) -0.09416(7) 0.0202(4) Uani d . 1 1 . .
O O13 0.40584(16) 0.83053(13) 0.34910(7) 0.0283(4) Uani d . 1 1 . .
O O14 0.37501(15) 0.68399(12) 0.31145(7) 0.0211(4) Uani d . 1 1 . .
O O15 -0.35005(14) 0.75607(12) 0.06573(8) 0.0258(4) Uani d . 1 1 . .
O O16 -0.29622(14) 0.80458(13) 0.16178(8) 0.0265(4) Uani d . 1 1 . .
N N1 0.80384(16) 0.56017(14) 0.41930(9) 0.0181(4) Uani d . 1 1 . .
N N2 0.77846(16) 0.29545(14) 0.49117(9) 0.0179(4) Uani d . 1 1 . .
N N3 0.62190(15) 0.46288(13) 0.48125(8) 0.0154(4) Uani d . 1 1 . .
N N4 0.72444(16) 0.37876(13) 0.36772(8) 0.0162(4) Uani d . 1 1 . .
N N5 0.95662(16) 0.39794(13) 0.43762(8) 0.0172(4) Uani d . 1 1 . .
N N6 0.84360(16) 0.48150(14) 0.54420(8) 0.0165(4) Uani d . 1 1 . .
N N7 0.18957(16) 1.05940(14) 0.07713(9) 0.0176(4) Uani d . 1 1 . .
N N8 0.21654(16) 0.79722(14) 0.00179(8) 0.0179(4) Uani d . 1 1 . .
N N9 0.15178(16) 0.98596(14) -0.04828(8) 0.0163(4) Uani d . 1 1 . .
N N10 0.37366(15) 0.96239(13) 0.01638(8) 0.0154(4) Uani d . 1 1 . .
N N11 0.26829(16) 0.87817(13) 0.12731(8) 0.0157(4) Uani d . 1 1 . .
N N12 0.03716(16) 0.89590(13) 0.05527(8) 0.0167(4) Uani d . 1 1 . .
C C1 0.77517(19) 0.63359(16) 0.40048(10) 0.0165(5) Uani d . 1 1 . .
C C2 0.79992(19) 0.21693(18) 0.50385(10) 0.0186(5) Uani d . 1 1 . .
C C3 0.54879(19) 0.39473(16) 0.49377(10) 0.0167(5) Uani d . 1 1 . .
H H3 0.5592 0.3331 0.4782 0.020 Uiso calc R 1 1 . .
C C4 0.45807(18) 0.41070(16) 0.52872(9) 0.0161(5) Uani d . 1 1 . .
H H4 0.4078 0.3611 0.5369 0.019 Uiso calc R 1 1 . .
C C5 0.44359(19) 0.50066(17) 0.55100(10) 0.0168(5) Uani d . 1 1 . .
C C6 0.51510(19) 0.57289(17) 0.53549(10) 0.0178(5) Uani d . 1 1 . .
H H6 0.5039 0.6359 0.5485 0.021 Uiso calc R 1 1 . .
C C7 0.60277(19) 0.55099(16) 0.50073(10) 0.0175(5) Uani d . 1 1 . .
H H7 0.6516 0.6003 0.4901 0.021 Uiso calc R 1 1 . .
C C8 0.3563(2) 0.52479(17) 0.59359(10) 0.0194(5) Uani d . 1 1 . .
C C9 0.1955(2) 0.47341(18) 0.63923(11) 0.0264(6) Uani d . 1 1 . .
H H9A 0.1308 0.4307 0.6282 0.032 Uiso calc R 1 1 . .
H H9B 0.1687 0.5392 0.6327 0.032 Uiso calc R 1 1 . .
C C10 0.2361(3) 0.4597(2) 0.70583(12) 0.0360(7) Uani d . 1 1 . .
H H10A 0.2635 0.3949 0.7123 0.054 Uiso calc R 1 1 . .
H H10B 0.1735 0.4713 0.7310 0.054 Uiso calc R 1 1 . .
H H10C 0.2978 0.5041 0.7174 0.054 Uiso calc R 1 1 . .
C C11 0.66904(17) 0.43497(18) 0.32566(10) 0.0187(5) Uani d . 1 1 . .
H H11 0.6548 0.4986 0.3364 0.022 Uiso calc R 1 1 . .
C C12 0.63184(19) 0.40446(16) 0.26755(10) 0.0198(5) Uani d . 1 1 . .
H H12 0.5933 0.4463 0.2390 0.024 Uiso calc R 1 1 . .
C C13 0.65185(19) 0.31130(16) 0.25161(10) 0.0164(5) Uani d . 1 1 . .
C C14 0.7081(2) 0.25278(17) 0.29470(10) 0.0189(5) Uani d . 1 1 . .
H H14 0.7230 0.1888 0.2853 0.023 Uiso calc R 1 1 . .
C C15 0.7424(2) 0.28952(17) 0.35179(10) 0.0193(5) Uani d . 1 1 . .
H H15 0.7809 0.2490 0.3813 0.023 Uiso calc R 1 1 . .
C C16 0.6135(2) 0.27761(18) 0.18811(11) 0.0193(5) Uani d . 1 1 . .
C C17 0.5821(2) 0.14118(18) 0.12558(10) 0.0239(6) Uani d . 1 1 . .
H H17A 0.6240 0.1693 0.0932 0.029 Uiso calc R 1 1 . .
H H17B 0.5001 0.1512 0.1149 0.029 Uiso calc R 1 1 . .
C C18 0.6078(2) 0.03763(18) 0.13211(11) 0.0270(6) Uani d . 1 1 . .
H H18A 0.6893 0.0289 0.1425 0.040 Uiso calc R 1 1 . .
H H18B 0.5847 0.0054 0.0935 0.040 Uiso calc R 1 1 . .
H H18C 0.5664 0.0110 0.1646 0.040 Uiso calc R 1 1 . .
C C19 0.99095(18) 0.41614(17) 0.38237(10) 0.0186(5) Uani d . 1 1 . .
H H19 0.9427 0.4517 0.3540 0.022 Uiso calc R 1 1 . .
C C20 1.0940(2) 0.38519(17) 0.36486(11) 0.0197(5) Uani d . 1 1 . .
H H20 1.1151 0.3979 0.3250 0.024 Uiso calc R 1 1 . .
C C21 1.16578(19) 0.33523(16) 0.40681(11) 0.0189(5) Uani d . 1 1 . .
C C22 1.1334(2) 0.32039(17) 0.46494(10) 0.0202(5) Uani d . 1 1 . .
H H22 1.1827 0.2894 0.4952 0.024 Uiso calc R 1 1 . .
C C23 1.0284(2) 0.35136(17) 0.47813(10) 0.0197(5) Uani d . 1 1 . .
H H23 1.0055 0.3393 0.5177 0.024 Uiso calc R 1 1 . .
C C24 1.2764(2) 0.29491(17) 0.39109(11) 0.0207(5) Uani d . 1 1 . .
C C25 1.3919(2) 0.26161(19) 0.31079(13) 0.0299(6) Uani d . 1 1 . .
H H25A 1.4555 0.2727 0.3424 0.036 Uiso calc R 1 1 . .
H H25B 1.4097 0.2936 0.2728 0.036 Uiso calc R 1 1 . .
C C26 1.3796(2) 0.1578(2) 0.29920(13) 0.0324(7) Uani d . 1 1 . .
H H26A 1.3647 0.1257 0.3372 0.049 Uiso calc R 1 1 . .
H H26B 1.4496 0.1331 0.2849 0.049 Uiso calc R 1 1 . .
H H26C 1.3165 0.1466 0.2680 0.049 Uiso calc R 1 1 . .
C C27 0.80593(19) 0.43872(18) 0.59324(10) 0.0209(5) Uani d . 1 1 . .
H H27 0.7565 0.3862 0.5869 0.025 Uiso calc R 1 1 . .
C C28 0.8365(2) 0.46834(18) 0.65220(10) 0.0231(5) Uani d . 1 1 . .
H H28 0.8096 0.4358 0.6858 0.028 Uiso calc R 1 1 . .
C C29 0.9066(2) 0.54585(18) 0.66199(10) 0.0201(5) Uani d . 1 1 . .
C C30 0.9422(2) 0.59297(17) 0.61167(10) 0.0198(5) Uani d . 1 1 . .
H H30 0.9875 0.6482 0.6168 0.024 Uiso calc R 1 1 . .
C C31 0.91003(18) 0.55738(17) 0.55378(10) 0.0170(5) Uani d . 1 1 . .
H H31 0.9363 0.5883 0.5194 0.020 Uiso calc R 1 1 . .
C C32 0.9446(2) 0.5707(2) 0.72694(12) 0.0299(6) Uani d . 1 1 . .
C C33 1.0370(3) 0.6771(2) 0.79649(13) 0.0405(8) Uani d . 1 1 . .
H H33A 1.1139 0.6510 0.8063 0.049 Uiso calc R 1 1 . .
H H33B 0.9866 0.6508 0.8257 0.049 Uiso calc R 1 1 . .
C C34 1.0395(3) 0.7810(2) 0.80065(15) 0.0508(9) Uani d . 1 1 . .
H H34A 1.0825 0.8066 0.7684 0.076 Uiso calc R 1 1 . .
H H34B 1.0757 0.8000 0.8407 0.076 Uiso calc R 1 1 . .
H H34C 0.9621 0.8056 0.7956 0.076 Uiso calc R 1 1 . .
C C35 0.21388(19) 1.13039(17) 0.10068(10) 0.0174(5) Uani d . 1 1 . .
C C36 0.19317(19) 0.72139(18) -0.01494(10) 0.0179(5) Uani d . 1 1 . .
C C37 0.08350(19) 1.06111(17) -0.05546(10) 0.0176(5) Uani d . 1 1 . .
H H37 0.0508 1.0852 -0.0208 0.021 Uiso calc R 1 1 . .
C C38 0.05840(19) 1.10528(17) -0.11139(10) 0.0190(5) Uani d . 1 1 . .
H H38 0.0104 1.1591 -0.1147 0.023 Uiso calc R 1 1 . .
C C39 0.10433(19) 1.06974(18) -0.16219(10) 0.0206(5) Uani d . 1 1 . .
C C40 0.1746(2) 0.99209(18) -0.15529(10) 0.0214(5) Uani d . 1 1 . .
H H40 0.2072 0.9664 -0.1895 0.026 Uiso calc R 1 1 . .
C C41 0.19692(19) 0.95199(16) -0.09774(10) 0.0198(5) Uani d . 1 1 . .
H H41 0.2457 0.8988 -0.0932 0.024 Uiso calc R 1 1 . .
C C42 0.0829(2) 1.1127(2) -0.22474(11) 0.0300(6) Uani d . 1 1 . .
C C45 0.39600(19) 1.05091(16) -0.00098(10) 0.0171(5) Uani d . 1 1 . .
H H45 0.3466 1.1002 0.0088 0.020 Uiso calc R 1 1 . .
C C46 0.48779(19) 1.07318(17) -0.03252(10) 0.0177(5) Uani d . 1 1 . .
H H46 0.5012 1.1366 -0.0439 0.021 Uiso calc R 1 1 . .
C C47 0.55998(19) 1.00151(17) -0.04724(10) 0.0164(5) Uani d . 1 1 . .
C C48 0.54096(18) 0.91019(16) -0.02744(9) 0.0155(5) Uani d . 1 1 . .
H H48 0.5908 0.8601 -0.0354 0.019 Uiso calc R 1 1 B .
C C49 0.44662(19) 0.89425(16) 0.00442(10) 0.0168(5) Uani d . 1 1 . .
H H49 0.4334 0.8321 0.0183 0.020 Uiso calc R 1 1 . .
C C50 0.6519(2) 1.02616(17) -0.08666(10) 0.0194(5) Uani d . 1 1 . .
C C51 0.8125(2) 0.97295(19) -0.13162(12) 0.0264(6) Uani d . 1 1 . .
H H51A 0.8743 0.9270 -0.1215 0.032 Uiso calc R 1 1 . .
H H51B 0.8428 1.0370 -0.1222 0.032 Uiso calc R 1 1 . .
C C52 0.7741(2) 0.96643(19) -0.19904(12) 0.0327(6) Uani d . 1 1 . .
H H52A 0.7474 0.9022 -0.2088 0.049 Uiso calc R 1 1 . .
H H52B 0.8375 0.9815 -0.2229 0.049 Uiso calc R 1 1 . .
H H52C 0.7124 1.0113 -0.2091 0.049 Uiso calc R 1 1 . .
C C53 0.32376(17) 0.93413(18) 0.16975(10) 0.0188(5) Uani d . 1 1 . .
H H53 0.3384 0.9977 0.1591 0.023 Uiso calc R 1 1 . .
C C54 0.36033(19) 0.90350(16) 0.22796(10) 0.0191(5) Uani d . 1 1 . .
H H54 0.3992 0.9451 0.2566 0.023 Uiso calc R 1 1 . .
C C55 0.33920(19) 0.81078(17) 0.24383(10) 0.0166(5) Uani d . 1 1 . .
C C56 0.2838(2) 0.75239(16) 0.20067(10) 0.0184(5) Uani d . 1 1 . .
H H56 0.2696 0.6883 0.2100 0.022 Uiso calc R 1 1 . .
C C57 0.2493(2) 0.78891(17) 0.14328(11) 0.0195(5) Uani d . 1 1 . .
H H57 0.2103 0.7485 0.1139 0.023 Uiso calc R 1 1 . .
C C58 0.3778(2) 0.77777(17) 0.30744(11) 0.0185(5) Uani d . 1 1 . .
C C59 0.4068(2) 0.64354(18) 0.37221(10) 0.0235(6) Uani d . 1 1 . .
H H59A 0.3623 0.6730 0.4031 0.028 Uiso calc R 1 1 . .
H H59B 0.4882 0.6541 0.3845 0.028 Uiso calc R 1 1 . .
C C60 0.3817(2) 0.53946(18) 0.36697(12) 0.0270(6) Uani d . 1 1 . .
H H60A 0.3011 0.5302 0.3545 0.040 Uiso calc R 1 1 . .
H H60B 0.4011 0.5091 0.4066 0.040 Uiso calc R 1 1 . .
H H60C 0.4266 0.5114 0.3364 0.040 Uiso calc R 1 1 . .
C C61 0.00253(18) 0.91512(16) 0.11036(10) 0.0182(5) Uani d . 1 1 . .
H H61 0.0505 0.9514 0.1384 0.022 Uiso calc R 1 1 . .
C C62 -0.1003(2) 0.88425(17) 0.12808(11) 0.0194(5) Uani d . 1 1 . .
H H62 -0.1213 0.8978 0.1678 0.023 Uiso calc R 1 1 . .
C C63 -0.17235(19) 0.83302(16) 0.08659(10) 0.0180(5) Uani d . 1 1 . .
C C64 -0.13892(19) 0.81724(16) 0.02847(10) 0.0178(5) Uani d . 1 1 . .
H H64 -0.1876 0.7854 -0.0016 0.021 Uiso calc R 1 1 . .
C C65 -0.0340(2) 0.84847(16) 0.01511(10) 0.0182(5) Uani d . 1 1 . .
H H65 -0.0109 0.8358 -0.0243 0.022 Uiso calc R 1 1 . .
C C66 -0.2826(2) 0.79347(17) 0.10244(11) 0.0202(5) Uani d . 1 1 . .
C C67 -0.4022(2) 0.76841(19) 0.18211(13) 0.0290(6) Uani d . 1 1 . .
H H67A -0.4640 0.7777 0.1491 0.035 Uiso calc R 1 1 . .
H H67B -0.4213 0.8049 0.2182 0.035 Uiso calc R 1 1 . .
C C68 -0.3946(2) 0.6659(2) 0.19839(13) 0.0304(7) Uani d . 1 1 . .
H H68A -0.3760 0.6295 0.1628 0.046 Uiso calc R 1 1 . .
H H68B -0.4674 0.6445 0.2110 0.046 Uiso calc R 1 1 . .
H H68C -0.3355 0.6567 0.2321 0.046 Uiso calc R 1 1 . .
O O10A 0.02516(19) 1.19485(17) -0.22386(9) 0.0240(5) Uani d P 0.848(3) 1 . 1
C C43A 0.0109(3) 1.2477(2) -0.28162(14) 0.0283(8) Uani d P 0.848(3) 1 . 1
H H43A 0.0842 1.2504 -0.2997 0.034 Uiso calc PR 0.848(3) 1 . 1
H H43B -0.0124 1.3133 -0.2733 0.034 Uiso calc PR 0.848(3) 1 . 1
C C44A -0.0759(3) 1.2029(3) -0.32627(16) 0.0371(9) Uani d P 0.848(3) 1 . 1
H H44A -0.0486 1.1411 -0.3385 0.056 Uiso calc PR 0.848(3) 1 . 1
H H44B -0.0893 1.2434 -0.3624 0.056 Uiso calc PR 0.848(3) 1 . 1
H H44C -0.1466 1.1950 -0.3072 0.056 Uiso calc PR 0.848(3) 1 . 1
O O10B -0.0138(11) 1.1435(10) -0.2357(5) 0.0240(5) Uani d P 0.152(3) 1 . 2
C C43B -0.0479(17) 1.1714(14) -0.2983(8) 0.0283(8) Uani d P 0.152(3) 1 . 2
H H43C -0.0055 1.1336 -0.3265 0.034 Uiso calc PR 0.152(3) 1 . 2
H H43D -0.1295 1.1583 -0.3079 0.034 Uiso calc PR 0.152(3) 1 . 2
C C44B -0.0258(18) 1.2750(15) -0.3081(10) 0.0371(9) Uani d P 0.152(3) 1 . 2
H H44D -0.0559 1.3118 -0.2755 0.056 Uiso calc PR 0.152(3) 1 . 2
H H44E -0.0630 1.2946 -0.3478 0.056 Uiso calc PR 0.152(3) 1 . 2
H H44F 0.0559 1.2857 -0.3074 0.056 Uiso calc PR 0.152(3) 1 . 2

loop_
_atom_site_aniso_label
_atom_site_aniso_U_11
_atom_site_aniso_U_22
_atom_site_aniso_U_33
_atom_site_aniso_U_12
_atom_site_aniso_U_13
_atom_site_aniso_U_23
Ni1 0.01637(14) 0.01316(15) 0.01275(13) 0.00039(13) 0.00292(10) 0.00038(14)
Ni2 0.01665(14) 0.01230(15) 0.01285(13) -0.00059(13) 0.00284(10) -0.00049(14)
S1 0.0433(4) 0.0194(4) 0.0337(4) 0.0079(3) 0.0096(3) 0.0082(3)
S2 0.0343(4) 0.0205(4) 0.0392(4) 0.0096(3) 0.0101(3) 0.0100(3)
S3 0.0551(5) 0.0183(4) 0.0356(4) -0.0002(3) -0.0059(3) -0.0107(3)
S4 0.0351(4) 0.0226(4) 0.0403(4) -0.0126(3) 0.0125(3) -0.0150(3)
O1 0.0314(10) 0.0217(10) 0.0310(9) -0.0020(8) 0.0142(8) -0.0083(8)
O2 0.0210(8) 0.0181(9) 0.0226(8) 0.0008(7) 0.0090(7) 0.0008(7)
O3 0.0482(12) 0.0292(11) 0.0172(9) -0.0025(9) -0.0072(8) 0.0030(8)
O4 0.0292(10) 0.0231(10) 0.0146(9) -0.0003(8) 0.0002(7) -0.0041(7)
O5 0.0186(9) 0.0296(10) 0.0296(9) 0.0061(7) 0.0115(7) 0.0042(8)
O6 0.0228(9) 0.0282(10) 0.0299(10) 0.0086(8) -0.0018(8) -0.0048(8)
O7 0.137(3) 0.0784(19) 0.0166(11) -0.0631(18) -0.0155(13) 0.0099(12)
O8 0.0463(12) 0.0387(12) 0.0185(9) -0.0125(10) 0.0012(8) -0.0077(8)
O9 0.0433(12) 0.0568(14) 0.0188(9) 0.0158(10) 0.0054(8) 0.0049(9)
O10A 0.0332(13) 0.0233(14) 0.0157(10) 0.0060(10) 0.0025(9) 0.0063(9)
O11 0.0292(10) 0.0182(9) 0.0325(9) -0.0003(7) 0.0136(8) 0.0055(8)
O12 0.0204(8) 0.0198(10) 0.0216(8) 0.0006(7) 0.0083(7) 0.0011(7)
O13 0.0405(11) 0.0256(10) 0.0175(9) 0.0025(8) -0.0033(8) -0.0038(8)
O14 0.0256(10) 0.0233(10) 0.0142(8) 0.0013(7) 0.0010(7) 0.0040(7)
O15 0.0220(9) 0.0267(10) 0.0278(9) -0.0090(7) -0.0030(8) 0.0029(8)
O16 0.0174(9) 0.0329(11) 0.0306(10) -0.0067(8) 0.0099(7) -0.0073(8)
N1 0.0215(11) 0.0176(12) 0.0156(10) -0.0010(9) 0.0040(8) -0.0007(8)
N2 0.0200(11) 0.0161(11) 0.0184(10) -0.0001(8) 0.0051(8) 0.0000(8)
N3 0.0167(10) 0.0156(10) 0.0138(9) 0.0003(8) 0.0004(8) -0.0009(7)
N4 0.0154(10) 0.0162(11) 0.0173(10) -0.0001(8) 0.0025(8) 0.0018(8)
N5 0.0178(10) 0.0156(10) 0.0181(10) 0.0023(8) 0.0024(8) -0.0003(8)
N6 0.0176(10) 0.0185(11) 0.0134(9) 0.0024(8) 0.0021(8) 0.0029(8)
N7 0.0184(10) 0.0167(11) 0.0177(10) 0.0002(8) 0.0019(8) 0.0002(8)
N8 0.0193(11) 0.0170(11) 0.0175(10) -0.0011(8) 0.0030(8) -0.0007(8)
N9 0.0176(10) 0.0164(11) 0.0146(9) -0.0028(8) 0.0013(8) -0.0014(8)
N10 0.0178(10) 0.0153(10) 0.0131(9) -0.0003(8) 0.0015(8) 0.0018(7)
N11 0.0172(10) 0.0138(10) 0.0167(10) -0.0002(8) 0.0043(8) -0.0004(8)
N12 0.0198(10) 0.0152(10) 0.0154(9) 0.0010(8) 0.0031(8) 0.0003(8)
C1 0.0218(13) 0.0149(13) 0.0137(11) -0.0036(10) 0.0067(9) -0.0010(9)
C2 0.0181(12) 0.0241(14) 0.0142(11) -0.0013(10) 0.0052(9) -0.0022(10)
C3 0.0209(13) 0.0135(12) 0.0155(11) 0.0002(9) 0.0010(9) -0.0025(9)
C4 0.0158(11) 0.0159(13) 0.0164(11) 0.0006(9) 0.0013(9) 0.0005(9)
C5 0.0177(12) 0.0171(12) 0.0153(11) 0.0009(9) -0.0005(9) 0.0020(9)
C6 0.0203(12) 0.0133(12) 0.0196(12) -0.0002(9) 0.0007(10) -0.0042(9)
C7 0.0197(12) 0.0142(12) 0.0189(12) -0.0020(9) 0.0034(9) 0.0007(9)
C8 0.0227(13) 0.0187(13) 0.0172(11) -0.0005(10) 0.0033(10) -0.0002(10)
C9 0.0263(14) 0.0237(14) 0.0316(14) 0.0027(11) 0.0167(11) -0.0004(11)
C10 0.0505(18) 0.0325(17) 0.0274(14) -0.0020(13) 0.0160(13) 0.0015(12)
C11 0.0183(11) 0.0159(12) 0.0216(11) 0.0001(10) 0.0009(9) -0.0006(11)
C12 0.0196(12) 0.0187(13) 0.0208(12) -0.0003(9) 0.0009(9) 0.0030(9)
C13 0.0148(12) 0.0175(13) 0.0175(11) -0.0048(9) 0.0047(9) 0.0001(10)
C14 0.0269(13) 0.0133(12) 0.0170(12) -0.0011(10) 0.0047(10) -0.0001(9)
C15 0.0250(13) 0.0159(13) 0.0171(12) 0.0001(10) 0.0027(10) 0.0021(9)
C16 0.0171(12) 0.0252(14) 0.0158(12) -0.0034(10) 0.0023(10) 0.0000(10)
C17 0.0279(14) 0.0303(15) 0.0127(11) -0.0013(11) -0.0024(10) -0.0058(10)
C18 0.0316(14) 0.0283(15) 0.0208(13) -0.0067(11) 0.0009(11) -0.0094(11)
C19 0.0194(11) 0.0186(13) 0.0176(11) -0.0003(10) 0.0016(9) 0.0034(10)
C20 0.0181(12) 0.0219(14) 0.0196(12) -0.0013(10) 0.0045(10) 0.0019(10)
C21 0.0167(12) 0.0142(12) 0.0259(13) -0.0017(10) 0.0025(10) -0.0033(10)
C22 0.0223(13) 0.0171(13) 0.0205(12) 0.0000(10) -0.0012(10) 0.0001(10)
C23 0.0231(13) 0.0213(13) 0.0143(11) 0.0001(10) -0.0001(9) 0.0004(9)
C24 0.0180(12) 0.0146(12) 0.0292(13) -0.0029(10) 0.0008(10) -0.0029(10)
C25 0.0203(13) 0.0334(16) 0.0382(16) 0.0065(11) 0.0138(12) 0.0015(12)
C26 0.0297(16) 0.0347(17) 0.0333(15) 0.0040(12) 0.0055(12) -0.0047(13)
C27 0.0234(12) 0.0205(13) 0.0190(11) -0.0028(11) 0.0036(9) 0.0002(11)
C28 0.0278(13) 0.0263(14) 0.0156(11) -0.0060(11) 0.0051(10) 0.0051(10)
C29 0.0224(13) 0.0257(14) 0.0123(11) 0.0020(10) 0.0018(9) 0.0019(10)
C30 0.0201(12) 0.0183(13) 0.0209(12) 0.0007(10) 0.0012(10) 0.0014(10)
C31 0.0160(11) 0.0189(13) 0.0165(11) 0.0005(10) 0.0040(9) 0.0033(9)
C32 0.0371(16) 0.0345(17) 0.0172(13) -0.0074(13) -0.0020(11) 0.0002(12)
C33 0.049(2) 0.048(2) 0.0234(15) -0.0081(15) -0.0009(14) -0.0140(13)
C34 0.062(2) 0.053(2) 0.0388(18) -0.0131(18) 0.0174(17) -0.0237(16)
C35 0.0209(13) 0.0181(14) 0.0135(11) 0.0022(10) 0.0029(9) 0.0017(10)
C36 0.0167(12) 0.0209(14) 0.0167(11) -0.0015(10) 0.0048(9) -0.0028(10)
C37 0.0178(12) 0.0194(13) 0.0160(11) -0.0018(10) 0.0037(9) -0.0016(9)
C38 0.0161(12) 0.0201(13) 0.0211(12) 0.0005(10) 0.0027(9) 0.0022(10)
C39 0.0175(12) 0.0278(14) 0.0163(12) -0.0057(10) 0.0015(9) 0.0025(10)
C40 0.0229(13) 0.0274(14) 0.0145(11) -0.0013(10) 0.0051(10) -0.0025(10)
C41 0.0237(12) 0.0179(14) 0.0180(11) 0.0023(10) 0.0032(9) -0.0022(9)
C42 0.0255(14) 0.0467(18) 0.0182(12) 0.0082(13) 0.0050(11) 0.0045(13)
C43A 0.0359(18) 0.0305(19) 0.0179(16) 0.0089(15) -0.0016(14) 0.0107(14)
C44A 0.042(2) 0.042(2) 0.0256(18) 0.0102(16) -0.0034(15) -0.0008(16)
C45 0.0186(12) 0.0148(12) 0.0177(11) 0.0013(9) 0.0013(9) -0.0018(9)
C46 0.0224(12) 0.0141(12) 0.0162(11) 0.0000(10) -0.0004(9) 0.0021(9)
C47 0.0152(11) 0.0201(12) 0.0132(11) -0.0019(10) -0.0017(9) 0.0004(9)
C48 0.0158(11) 0.0161(13) 0.0142(10) 0.0014(9) -0.0007(8) 0.0002(9)
C49 0.0203(12) 0.0143(12) 0.0156(11) -0.0015(9) 0.0006(9) 0.0004(9)
C50 0.0215(13) 0.0194(14) 0.0173(12) -0.0031(10) 0.0011(10) 0.0000(10)
C51 0.0226(13) 0.0252(14) 0.0334(14) 0.0000(11) 0.0140(11) -0.0006(11)
C52 0.0442(17) 0.0279(15) 0.0280(14) -0.0012(12) 0.0139(13) 0.0006(11)
C53 0.0194(11) 0.0146(12) 0.0230(11) -0.0007(11) 0.0045(9) 0.0029(11)
C54 0.0171(12) 0.0198(13) 0.0199(12) -0.0004(9) -0.0006(9) -0.0022(9)
C55 0.0146(11) 0.0202(13) 0.0156(11) 0.0050(10) 0.0054(9) 0.0004(10)
C56 0.0268(13) 0.0132(12) 0.0155(12) 0.0027(10) 0.0038(10) -0.0003(9)
C57 0.0232(13) 0.0165(13) 0.0189(12) -0.0008(10) 0.0026(10) -0.0023(10)
C58 0.0162(12) 0.0206(14) 0.0188(13) 0.0041(10) 0.0025(10) -0.0017(10)
C59 0.0258(14) 0.0285(15) 0.0158(12) 0.0030(11) -0.0013(10) 0.0086(10)
C60 0.0317(14) 0.0245(14) 0.0240(13) 0.0050(11) -0.0008(11) 0.0059(11)
C61 0.0179(11) 0.0184(13) 0.0182(11) -0.0019(10) 0.0010(9) -0.0030(10)
C62 0.0217(13) 0.0193(13) 0.0172(11) 0.0021(10) 0.0026(10) -0.0023(10)
C63 0.0165(12) 0.0143(12) 0.0228(12) 0.0027(10) -0.0004(9) 0.0016(10)
C64 0.0185(12) 0.0154(12) 0.0187(11) -0.0014(10) -0.0028(9) -0.0008(9)
C65 0.0230(13) 0.0181(13) 0.0131(11) 0.0023(10) -0.0010(9) -0.0010(9)
C66 0.0210(13) 0.0160(12) 0.0241(13) 0.0048(10) 0.0046(10) 0.0025(10)
C67 0.0194(13) 0.0324(16) 0.0372(15) -0.0061(11) 0.0147(11) -0.0098(12)
C68 0.0221(14) 0.0386(17) 0.0315(15) 0.0002(12) 0.0080(12) 0.0044(12)
O10B 0.0332(13) 0.0233(14) 0.0157(10) 0.0060(10) 0.0025(9) 0.0063(9)
C43B 0.0359(18) 0.0305(19) 0.0179(16) 0.0089(15) -0.0016(14) 0.0107(14)
C44B 0.042(2) 0.042(2) 0.0256(18) 0.0102(16) -0.0034(15) -0.0008(16)

loop_
_atom_type_symbol
_atom_type_description
_atom_type_scat_dispersion_real
_atom_type_scat_dispersion_imag
_atom_type_scat_source
C C 0.0033 0.0016 'International Tables Vol C Tables 4.2.6.8 and 6.1.1.4'
H H 0.0000 0.0000 'International Tables Vol C Tables 4.2.6.8 and 6.1.1.4'
N N 0.0061 0.0033 'International Tables Vol C Tables 4.2.6.8 and 6.1.1.4'
O O 0.0106 0.0060 'International Tables Vol C Tables 4.2.6.8 and 6.1.1.4'
S S 0.1246 0.1234 'International Tables Vol C Tables 4.2.6.8 and 6.1.1.4'
Ni Ni 0.3393 1.1124 'International Tables Vol C Tables 4.2.6.8 and 6.1.1.4'

loop_
_geom_angle_atom_site_label_1
_geom_angle_atom_site_label_2
_geom_angle_atom_site_label_3
_geom_angle
N1 Ni1 N2 177.31(8)
N1 Ni1 N6 90.79(8)
N2 Ni1 N6 90.00(7)
N1 Ni1 N5 89.58(7)
N2 Ni1 N5 87.83(7)
N6 Ni1 N5 91.56(7)
N1 Ni1 N4 89.14(7)
N2 Ni1 N4 90.18(8)
N6 Ni1 N4 177.52(8)
N5 Ni1 N4 90.92(7)
N1 Ni1 N3 91.36(7)
N2 Ni1 N3 91.27(7)
N6 Ni1 N3 84.43(7)
N5 Ni1 N3 175.89(7)
N4 Ni1 N3 93.09(7)
N7 Ni2 N8 177.68(8)
N7 Ni2 N9 89.90(8)
N8 Ni2 N9 90.54(7)
N7 Ni2 N12 90.24(7)
N8 Ni2 N12 87.47(7)
N9 Ni2 N12 91.41(7)
N7 Ni2 N11 88.37(7)
N8 Ni2 N11 91.29(7)
N9 Ni2 N11 176.80(8)
N12 Ni2 N11 91.29(7)
N7 Ni2 N10 91.46(7)
N8 Ni2 N10 90.84(7)
N9 Ni2 N10 85.39(7)
N12 Ni2 N10 176.37(7)
N11 Ni2 N10 91.96(7)
C8 O2 C9 115.43(18)
C16 O4 C17 116.71(19)
C24 O5 C25 116.07(19)
C32 O8 C33 115.1(2)
C42 O10A C43A 116.4(2)
C50 O12 C51 115.32(18)
C58 O14 C59 116.30(19)
C66 O16 C67 116.14(19)
C1 N1 Ni1 157.36(19)
C2 N2 Ni1 161.72(19)
C3 N3 C7 118.03(19)
C3 N3 Ni1 121.37(15)
C7 N3 Ni1 118.16(15)
C15 N4 C11 117.4(2)
C15 N4 Ni1 120.34(15)
C11 N4 Ni1 122.17(16)
C19 N5 C23 117.7(2)
C19 N5 Ni1 120.12(15)
C23 N5 Ni1 121.82(15)
C31 N6 C27 118.0(2)
C31 N6 Ni1 123.47(15)
C27 N6 Ni1 118.43(15)
C35 N7 Ni2 160.08(19)
C36 N8 Ni2 161.70(19)
C37 N9 C41 118.2(2)
C37 N9 Ni2 122.44(15)
C41 N9 Ni2 118.99(15)
C49 N10 C45 117.92(19)
C49 N10 Ni2 121.28(15)
C45 N10 Ni2 118.69(15)
C57 N11 C53 117.3(2)
C57 N11 Ni2 120.47(15)
C53 N11 Ni2 122.23(16)
C61 N12 C65 117.9(2)
C61 N12 Ni2 118.70(15)
C65 N12 Ni2 123.16(15)
N1 C1 S1 177.2(2)
N2 C2 S2 178.9(2)
N3 C3 C4 122.8(2)
N3 C3 H3 118.6
C4 C3 H3 118.6
C5 C4 C3 118.1(2)
C5 C4 H4 120.9
C3 C4 H4 120.9
C4 C5 C6 119.5(2)
C4 C5 C8 123.2(2)
C6 C5 C8 117.3(2)
C7 C6 C5 118.6(2)
C7 C6 H6 120.7
C5 C6 H6 120.7
N3 C7 C6 122.8(2)
N3 C7 H7 118.6
C6 C7 H7 118.6
O1 C8 O2 125.1(2)
O1 C8 C5 122.5(2)
O2 C8 C5 112.29(19)
O2 C9 C10 111.7(2)
O2 C9 H9A 109.3
C10 C9 H9A 109.3
O2 C9 H9B 109.3
C10 C9 H9B 109.3
H9A C9 H9B 107.9
C9 C10 H10A 109.5
C9 C10 H10B 109.5
H10A C10 H10B 109.5
C9 C10 H10C 109.5
H10A C10 H10C 109.5
H10B C10 H10C 109.5
N4 C11 C12 123.0(2)
N4 C11 H11 118.5
C12 C11 H11 118.5
C11 C12 C13 118.8(2)
C11 C12 H12 120.6
C13 C12 H12 120.6
C14 C13 C12 118.6(2)
C14 C13 C16 122.0(2)
C12 C13 C16 119.4(2)
C13 C14 C15 118.5(2)
C13 C14 H14 120.7
C15 C14 H14 120.7
N4 C15 C14 123.6(2)
N4 C15 H15 118.2
C14 C15 H15 118.2
O3 C16 O4 125.6(2)
O3 C16 C13 123.6(2)
O4 C16 C13 110.8(2)
O4 C17 C18 106.20(19)
O4 C17 H17A 110.5
C18 C17 H17A 110.5
O4 C17 H17B 110.5
C18 C17 H17B 110.5
H17A C17 H17B 108.7
C17 C18 H18A 109.5
C17 C18 H18B 109.5
H18A C18 H18B 109.5
C17 C18 H18C 109.5
H18A C18 H18C 109.5
H18B C18 H18C 109.5
N5 C19 C20 122.7(2)
N5 C19 H19 118.6
C20 C19 H19 118.6
C19 C20 C21 118.6(2)
C19 C20 H20 120.7
C21 C20 H20 120.7
C22 C21 C20 118.9(2)
C22 C21 C24 118.6(2)
C20 C21 C24 122.5(2)
C23 C22 C21 118.7(2)
C23 C22 H22 120.6
C21 C22 H22 120.6
N5 C23 C22 123.1(2)
N5 C23 H23 118.4
C22 C23 H23 118.4
O6 C24 O5 124.8(2)
O6 C24 C21 123.4(2)
O5 C24 C21 111.8(2)
O5 C25 C26 111.4(2)
O5 C25 H25A 109.4
C26 C25 H25A 109.4
O5 C25 H25B 109.4
C26 C25 H25B 109.4
H25A C25 H25B 108.0
C25 C26 H26A 109.5
C25 C26 H26B 109.5
H26A C26 H26B 109.5
C25 C26 H26C 109.5
H26A C26 H26C 109.5
H26B C26 H26C 109.5
N6 C27 C28 122.5(2)
N6 C27 H27 118.8
C28 C27 H27 118.8
C27 C28 C29 119.3(2)
C27 C28 H28 120.3
C29 C28 H28 120.3
C28 C29 C30 118.7(2)
C28 C29 C32 117.3(2)
C30 C29 C32 123.9(2)
C29 C30 C31 118.4(2)
C29 C30 H30 120.8
C31 C30 H30 120.8
N6 C31 C30 122.9(2)
N6 C31 H31 118.5
C30 C31 H31 118.5
O7 C32 O8 124.8(3)
O7 C32 C29 121.1(3)
O8 C32 C29 114.0(2)
O8 C33 C34 107.2(3)
O8 C33 H33A 110.3
C34 C33 H33A 110.3
O8 C33 H33B 110.3
C34 C33 H33B 110.3
H33A C33 H33B 108.5
C33 C34 H34A 109.5
C33 C34 H34B 109.5
H34A C34 H34B 109.5
C33 C34 H34C 109.5
H34A C34 H34C 109.5
H34B C34 H34C 109.5
N7 C35 S3 177.9(2)
N8 C36 S4 179.3(2)
N9 C37 C38 122.8(2)
N9 C37 H37 118.6
C38 C37 H37 118.6
C39 C38 C37 118.9(2)
C39 C38 H38 120.6
C37 C38 H38 120.6
C40 C39 C38 118.8(2)
C40 C39 C42 118.2(2)
C38 C39 C42 123.0(2)
C39 C40 C41 119.2(2)
C39 C40 H40 120.4
C41 C40 H40 120.4
N9 C41 C40 122.2(2)
N9 C41 H41 118.9
C40 C41 H41 118.9
O9 C42 O10B 112.5(6)
O9 C42 O10A 125.5(2)
O9 C42 C39 122.2(2)
O10B C42 C39 113.4(6)
O10A C42 C39 112.2(2)
O10A C43A C44A 111.5(3)
O10A C43A H43A 109.3
C44A C43A H43A 109.3
O10A C43A H43B 109.3
C44A C43A H43B 109.3
H43A C43A H43B 108.0
N10 C45 C46 122.8(2)
N10 C45 H45 118.6
C46 C45 H45 118.6
C45 C46 C47 118.9(2)
C45 C46 H46 120.5
C47 C46 H46 120.5
C46 C47 C48 119.1(2)
C46 C47 C50 117.7(2)
C48 C47 C50 123.2(2)
C47 C48 C49 118.0(2)
C47 C48 H48 121.0
C49 C48 H48 121.0
N10 C49 C48 123.1(2)
N10 C49 H49 118.4
C48 C49 H49 118.4
O11 C50 O12 125.0(2)
O11 C50 C47 122.6(2)
O12 C50 C47 112.33(19)
O12 C51 C52 111.6(2)
O12 C51 H51A 109.3
C52 C51 H51A 109.3
O12 C51 H51B 109.3
C52 C51 H51B 109.3
H51A C51 H51B 108.0
C51 C52 H52A 109.5
C51 C52 H52B 109.5
H52A C52 H52B 109.5
C51 C52 H52C 109.5
H52A C52 H52C 109.5
H52B C52 H52C 109.5
N11 C53 C54 123.1(2)
N11 C53 H53 118.4
C54 C53 H53 118.4
C53 C54 C55 118.8(2)
C53 C54 H54 120.6
C55 C54 H54 120.6
C56 C55 C54 118.8(2)
C56 C55 C58 122.5(2)
C54 C55 C58 118.8(2)
C55 C56 C57 118.9(2)
C55 C56 H56 120.6
C57 C56 H56 120.6
N11 C57 C56 123.2(2)
N11 C57 H57 118.4
C56 C57 H57 118.4
O13 C58 O14 125.1(2)
O13 C58 C55 123.5(2)
O14 C58 C55 111.4(2)
O14 C59 C60 106.3(2)
O14 C59 H59A 110.5
C60 C59 H59A 110.5
O14 C59 H59B 110.5
C60 C59 H59B 110.5
H59A C59 H59B 108.7
C59 C60 H60A 109.5
C59 C60 H60B 109.5
H60A C60 H60B 109.5
C59 C60 H60C 109.5
H60A C60 H60C 109.5
H60B C60 H60C 109.5
N12 C61 C62 122.8(2)
N12 C61 H61 118.6
C62 C61 H61 118.6
C61 C62 C63 118.9(2)
C61 C62 H62 120.5
C63 C62 H62 120.5
C64 C63 C62 118.3(2)
C64 C63 C66 119.0(2)
C62 C63 C66 122.7(2)
C65 C64 C63 119.0(2)
C65 C64 H64 120.5
C63 C64 H64 120.5
N12 C65 C64 123.1(2)
N12 C65 H65 118.5
C64 C65 H65 118.5
O15 C66 O16 124.8(2)
O15 C66 C63 123.4(2)
O16 C66 C63 111.8(2)
O16 C67 C68 112.2(2)
O16 C67 H67A 109.2
C68 C67 H67A 109.2
O16 C67 H67B 109.2
C68 C67 H67B 109.2
H67A C67 H67B 107.9
C67 C68 H68A 109.5
C67 C68 H68B 109.5
H68A C68 H68B 109.5
C67 C68 H68C 109.5
H68A C68 H68C 109.5
H68B C68 H68C 109.5
C42 O10B C43B 117.0(12)
C44B C43B O10B 111.3(17)
C44B C43B H43C 109.4
O10B C43B H43C 109.4
C44B C43B H43D 109.4
O10B C43B H43D 109.4
H43C C43B H43D 108.0
C43B C44B H44D 109.5
C43B C44B H44E 109.5
H44D C44B H44E 109.5
C43B C44B H44F 109.5
H44D C44B H44F 109.5
H44E C44B H44F 109.5

loop_
_geom_bond_atom_site_label_1
_geom_bond_atom_site_label_2
_geom_bond_distance
Ni1 N1 2.033(2)
Ni1 N2 2.058(2)
Ni1 N6 2.1205(19)
Ni1 N5 2.1270(18)
Ni1 N4 2.1379(19)
Ni1 N3 2.1494(18)
Ni2 N7 2.039(2)
Ni2 N8 2.051(2)
Ni2 N9 2.1207(19)
Ni2 N12 2.1236(19)
Ni2 N11 2.1384(19)
Ni2 N10 2.1460(18)
S1 C1 1.631(2)
S2 C2 1.631(3)
S3 C35 1.631(2)
S4 C36 1.635(3)
O1 C8 1.214(3)
O2 C8 1.327(3)
O2 C9 1.454(3)
O3 C16 1.199(3)
O4 C16 1.330(3)
O4 C17 1.465(3)
O5 C24 1.339(3)
O5 C25 1.465(3)
O6 C24 1.203(3)
O7 C32 1.203(3)
O8 C32 1.309(3)
O8 C33 1.469(3)
O9 C42 1.206(3)
O10A C42 1.351(3)
O10A C43A 1.470(3)
O11 C50 1.206(3)
O12 C50 1.329(3)
O12 C51 1.454(3)
O13 C58 1.204(3)
O14 C58 1.332(3)
O14 C59 1.469(3)
O15 C66 1.205(3)
O16 C66 1.338(3)
O16 C67 1.466(3)
N1 C1 1.158(3)
N2 C2 1.169(3)
N3 C3 1.344(3)
N3 C7 1.345(3)
N4 C15 1.334(3)
N4 C11 1.344(3)
N5 C19 1.341(3)
N5 C23 1.346(3)
N6 C31 1.338(3)
N6 C27 1.348(3)
N7 C35 1.155(3)
N8 C36 1.160(3)
N9 C37 1.338(3)
N9 C41 1.344(3)
N10 C49 1.339(3)
N10 C45 1.344(3)
N11 C57 1.337(3)
N11 C53 1.348(3)
N12 C61 1.342(3)
N12 C65 1.343(3)
C3 C4 1.398(3)
C3 H3 0.9500
C4 C5 1.381(3)
C4 H4 0.9500
C5 C6 1.392(3)
C5 C8 1.499(3)
C6 C7 1.382(3)
C6 H6 0.9500
C7 H7 0.9500
C9 C10 1.510(4)
C9 H9A 0.9900
C9 H9B 0.9900
C10 H10A 0.9800
C10 H10B 0.9800
C10 H10C 0.9800
C11 C12 1.381(3)
C11 H11 0.9500
C12 C13 1.391(3)
C12 H12 0.9500
C13 C14 1.383(3)
C13 C16 1.504(3)
C14 C15 1.384(3)
C14 H14 0.9500
C15 H15 0.9500
C17 C18 1.502(3)
C17 H17A 0.9900
C17 H17B 0.9900
C18 H18A 0.9800
C18 H18B 0.9800
C18 H18C 0.9800
C19 C20 1.388(3)
C19 H19 0.9500
C20 C21 1.389(3)
C20 H20 0.9500
C21 C22 1.383(3)
C21 C24 1.501(3)
C22 C23 1.378(3)
C22 H22 0.9500
C23 H23 0.9500
C25 C26 1.497(4)
C25 H25A 0.9900
C25 H25B 0.9900
C26 H26A 0.9800
C26 H26B 0.9800
C26 H26C 0.9800
C27 C28 1.377(3)
C27 H27 0.9500
C28 C29 1.383(3)
C28 H28 0.9500
C29 C30 1.390(3)
C29 C32 1.498(3)
C30 C31 1.388(3)
C30 H30 0.9500
C31 H31 0.9500
C33 C34 1.474(4)
C33 H33A 0.9900
C33 H33B 0.9900
C34 H34A 0.9800
C34 H34B 0.9800
C34 H34C 0.9800
C37 C38 1.386(3)
C37 H37 0.9500
C38 C39 1.382(3)
C38 H38 0.9500
C39 C40 1.380(3)
C39 C42 1.503(3)
C40 C41 1.389(3)
C40 H40 0.9500
C41 H41 0.9500
C42 O10B 1.230(13)
C43A C44A 1.496(5)
C43A H43A 0.9900
C43A H43B 0.9900
C44A H44A 0.9800
C44A H44B 0.9800
C44A H44C 0.9800
C45 C46 1.381(3)
C45 H45 0.9500
C46 C47 1.386(3)
C46 H46 0.9500
C47 C48 1.390(3)
C47 C50 1.496(3)
C48 C49 1.393(3)
C48 H48 0.9500
C49 H49 0.9500
C51 C52 1.511(4)
C51 H51A 0.9900
C51 H51B 0.9900
C52 H52A 0.9800
C52 H52B 0.9800
C52 H52C 0.9800
C53 C54 1.381(3)
C53 H53 0.9500
C54 C55 1.387(3)
C54 H54 0.9500
C55 C56 1.378(3)
C55 C58 1.504(3)
C56 C57 1.389(3)
C56 H56 0.9500
C57 H57 0.9500
C59 C60 1.506(3)
C59 H59A 0.9900
C59 H59B 0.9900
C60 H60A 0.9800
C60 H60B 0.9800
C60 H60C 0.9800
C61 C62 1.386(3)
C61 H61 0.9500
C62 C63 1.394(3)
C62 H62 0.9500
C63 C64 1.390(3)
C63 C66 1.494(3)
C64 C65 1.379(3)
C64 H64 0.9500
C65 H65 0.9500
C67 C68 1.495(4)
C67 H67A 0.9900
C67 H67B 0.9900
C68 H68A 0.9800
C68 H68B 0.9800
C68 H68C 0.9800
O10B C43B 1.45(2)
C43B C44B 1.51(3)
C43B H43C 0.9900
C43B H43D 0.9900
C44B H44D 0.9800
C44B H44E 0.9800
C44B H44F 0.9800

loop_
_geom_torsion_atom_site_label_1
_geom_torsion_atom_site_label_2
_geom_torsion_atom_site_label_3
_geom_torsion_atom_site_label_4
_geom_torsion
N6 Ni1 N1 C1 -98.7(5)
N5 Ni1 N1 C1 169.7(5)
N4 Ni1 N1 C1 78.8(5)
N3 Ni1 N1 C1 -14.3(5)
N6 Ni1 N2 C2 -102.9(6)
N5 Ni1 N2 C2 -11.3(6)
N4 Ni1 N2 C2 79.6(6)
N3 Ni1 N2 C2 172.7(6)
N1 Ni1 N3 C3 161.16(17)
N2 Ni1 N3 C3 -18.30(17)
N6 Ni1 N3 C3 -108.17(17)
N4 Ni1 N3 C3 71.96(17)
N1 Ni1 N3 C7 -36.94(16)
N2 Ni1 N3 C7 143.60(16)
N6 Ni1 N3 C7 53.72(16)
N4 Ni1 N3 C7 -126.15(16)
N1 Ni1 N4 C15 149.39(18)
N2 Ni1 N4 C15 -28.00(18)
N5 Ni1 N4 C15 59.83(17)
N3 Ni1 N4 C15 -119.29(17)
N1 Ni1 N4 C11 -28.27(18)
N2 Ni1 N4 C11 154.34(18)
N5 Ni1 N4 C11 -117.83(18)
N3 Ni1 N4 C11 63.06(18)
N1 Ni1 N5 C19 -48.15(18)
N2 Ni1 N5 C19 131.13(18)
N6 Ni1 N5 C19 -138.93(18)
N4 Ni1 N5 C19 40.98(18)
N1 Ni1 N5 C23 138.37(18)
N2 Ni1 N5 C23 -42.35(18)
N6 Ni1 N5 C23 47.59(18)
N4 Ni1 N5 C23 -132.50(18)
N1 Ni1 N6 C31 -25.77(18)
N2 Ni1 N6 C31 151.66(18)
N5 Ni1 N6 C31 63.83(18)
N3 Ni1 N6 C31 -117.06(18)
N1 Ni1 N6 C27 150.96(17)
N2 Ni1 N6 C27 -31.61(17)
N5 Ni1 N6 C27 -119.44(17)
N3 Ni1 N6 C27 59.67(17)
N9 Ni2 N7 C35 -110.6(5)
N12 Ni2 N7 C35 158.0(5)
N11 Ni2 N7 C35 66.7(5)
N10 Ni2 N7 C35 -25.2(5)
N9 Ni2 N8 C36 -91.9(6)
N12 Ni2 N8 C36 -0.5(6)
N11 Ni2 N8 C36 90.7(6)
N10 Ni2 N8 C36 -177.3(6)
N7 Ni2 N9 C37 -27.50(18)
N8 Ni2 N9 C37 150.22(18)
N12 Ni2 N9 C37 62.74(18)
N10 Ni2 N9 C37 -118.98(18)
N7 Ni2 N9 C41 145.04(17)
N8 Ni2 N9 C41 -37.23(17)
N12 Ni2 N9 C41 -124.72(17)
N10 Ni2 N9 C41 53.57(17)
N7 Ni2 N10 C49 160.73(17)
N8 Ni2 N10 C49 -19.01(17)
N9 Ni2 N10 C49 -109.49(17)
N11 Ni2 N10 C49 72.31(17)
N7 Ni2 N10 C45 -36.15(16)
N8 Ni2 N10 C45 144.12(16)
N9 Ni2 N10 C45 53.64(16)
N11 Ni2 N10 C45 -124.57(16)
N7 Ni2 N11 C57 148.53(17)
N8 Ni2 N11 C57 -29.17(18)
N12 Ni2 N11 C57 58.33(17)
N10 Ni2 N11 C57 -120.06(17)
N7 Ni2 N11 C53 -28.88(18)
N8 Ni2 N11 C53 153.41(17)
N12 Ni2 N11 C53 -119.09(17)
N10 Ni2 N11 C53 62.53(17)
N7 Ni2 N12 C61 -46.37(17)
N8 Ni2 N12 C61 133.24(17)
N9 Ni2 N12 C61 -136.27(17)
N11 Ni2 N12 C61 42.01(17)
N7 Ni2 N12 C65 139.92(18)
N8 Ni2 N12 C65 -40.47(18)
N9 Ni2 N12 C65 50.01(18)
N11 Ni2 N12 C65 -131.71(18)
C7 N3 C3 C4 -3.5(3)
Ni1 N3 C3 C4 158.40(17)
N3 C3 C4 C5 0.1(3)
C3 C4 C5 C6 3.4(3)
C3 C4 C5 C8 -174.3(2)
C4 C5 C6 C7 -3.5(3)
C8 C5 C6 C7 174.3(2)
C3 N3 C7 C6 3.4(3)
Ni1 N3 C7 C6 -159.08(18)
C5 C6 C7 N3 0.0(3)
C9 O2 C8 O1 4.0(3)
C9 O2 C8 C5 -178.57(19)
C4 C5 C8 O1 167.8(2)
C6 C5 C8 O1 -9.9(3)
C4 C5 C8 O2 -9.7(3)
C6 C5 C8 O2 172.6(2)
C8 O2 C9 C10 -82.1(3)
C15 N4 C11 C12 -0.7(3)
Ni1 N4 C11 C12 177.07(16)
N4 C11 C12 C13 0.3(3)
C11 C12 C13 C14 0.1(3)
C11 C12 C13 C16 -179.0(2)
C12 C13 C14 C15 -0.2(3)
C16 C13 C14 C15 178.9(2)
C11 N4 C15 C14 0.6(3)
Ni1 N4 C15 C14 -177.18(18)
C13 C14 C15 N4 -0.2(4)
C17 O4 C16 O3 -0.8(4)
C17 O4 C16 C13 179.63(18)
C14 C13 C16 O3 -165.6(2)
C12 C13 C16 O3 13.4(4)
C14 C13 C16 O4 14.0(3)
C12 C13 C16 O4 -167.0(2)
C16 O4 C17 C18 173.5(2)
C23 N5 C19 C20 3.1(3)
Ni1 N5 C19 C20 -170.64(18)
N5 C19 C20 C21 -1.6(4)
C19 C20 C21 C22 -1.8(4)
C19 C20 C21 C24 177.0(2)
C20 C21 C22 C23 3.4(3)
C24 C21 C22 C23 -175.4(2)
C19 N5 C23 C22 -1.3(3)
Ni1 N5 C23 C22 172.33(18)
C21 C22 C23 N5 -2.0(4)
C25 O5 C24 O6 1.0(3)
C25 O5 C24 C21 -178.0(2)
C22 C21 C24 O6 -8.7(4)
C20 C21 C24 O6 172.6(2)
C22 C21 C24 O5 170.3(2)
C20 C21 C24 O5 -8.5(3)
C24 O5 C25 C26 84.2(3)
C31 N6 C27 C28 -2.3(3)
Ni1 N6 C27 C28 -179.18(19)
N6 C27 C28 C29 1.2(4)
C27 C28 C29 C30 1.5(4)
C27 C28 C29 C32 -175.4(2)
C28 C29 C30 C31 -3.0(4)
C32 C29 C30 C31 173.6(2)
C27 N6 C31 C30 0.6(3)
Ni1 N6 C31 C30 177.33(17)
C29 C30 C31 N6 2.0(4)
C33 O8 C32 O7 -1.0(5)
C33 O8 C32 C29 -177.5(2)
C28 C29 C32 O7 14.2(4)
C30 C29 C32 O7 -162.4(3)
C28 C29 C32 O8 -169.2(2)
C30 C29 C32 O8 14.2(4)
C32 O8 C33 C34 -153.7(3)
C41 N9 C37 C38 -0.5(3)
Ni2 N9 C37 C38 172.13(17)
N9 C37 C38 C39 0.9(3)
C37 C38 C39 C40 -0.7(3)
C37 C38 C39 C42 -179.7(2)
C38 C39 C40 C41 0.1(3)
C42 C39 C40 C41 179.1(2)
C37 N9 C41 C40 -0.2(3)
Ni2 N9 C41 C40 -173.07(18)
C39 C40 C41 N9 0.4(4)
C43A O10A C42 O9 -3.1(4)
C43A O10A C42 O10B -86.1(8)
C43A O10A C42 C39 173.4(2)
C40 C39 C42 O9 4.7(4)
C38 C39 C42 O9 -176.3(3)
C40 C39 C42 O10B 144.6(8)
C38 C39 C42 O10B -36.4(8)
C40 C39 C42 O10A -172.0(2)
C38 C39 C42 O10A 7.0(4)
C42 O10A C43A C44A 74.8(3)
C49 N10 C45 C46 2.7(3)
Ni2 N10 C45 C46 -161.00(17)
N10 C45 C46 C47 0.3(3)
C45 C46 C47 C48 -2.9(3)
C45 C46 C47 C50 174.1(2)
C46 C47 C48 C49 2.6(3)
C50 C47 C48 C49 -174.3(2)
C45 N10 C49 C48 -3.0(3)
Ni2 N10 C49 C48 160.20(17)
C47 C48 C49 N10 0.4(3)
C51 O12 C50 O11 2.8(3)
C51 O12 C50 C47 -179.49(18)
C46 C47 C50 O11 -6.7(3)
C48 C47 C50 O11 170.2(2)
C46 C47 C50 O12 175.52(19)
C48 C47 C50 O12 -7.6(3)
C50 O12 C51 C52 -81.7(3)
C57 N11 C53 C54 -0.4(3)
Ni2 N11 C53 C54 177.11(16)
N11 C53 C54 C55 0.0(3)
C53 C54 C55 C56 0.8(3)
C53 C54 C55 C58 -179.3(2)
C54 C55 C56 C57 -1.2(3)
C58 C55 C56 C57 178.9(2)
C53 N11 C57 C56 0.0(3)
Ni2 N11 C57 C56 -177.58(18)
C55 C56 C57 N11 0.8(4)
C59 O14 C58 O13 1.2(4)
C59 O14 C58 C55 -177.71(18)
C56 C55 C58 O13 -164.9(2)
C54 C55 C58 O13 15.2(4)
C56 C55 C58 O14 14.0(3)
C54 C55 C58 O14 -165.8(2)
C58 O14 C59 C60 172.4(2)
C65 N12 C61 C62 3.2(3)
Ni2 N12 C61 C62 -170.89(18)
N12 C61 C62 C63 -1.6(4)
C61 C62 C63 C64 -1.7(3)
C61 C62 C63 C66 177.4(2)
C62 C63 C64 C65 3.2(3)
C66 C63 C64 C65 -175.9(2)
C61 N12 C65 C64 -1.5(3)
Ni2 N12 C65 C64 172.30(17)
C63 C64 C65 N12 -1.7(4)
C67 O16 C66 O15 -0.4(4)
C67 O16 C66 C63 179.8(2)
C64 C63 C66 O15 -7.5(4)
C62 C63 C66 O15 173.5(2)
C64 C63 C66 O16 172.3(2)
C62 C63 C66 O16 -6.7(3)
C66 O16 C67 C68 86.0(3)
O9 C42 O10B C43B -26.0(15)
O10A C42 O10B C43B 93.1(15)
C39 C42 O10B C43B -169.8(11)
C42 O10B C43B C44B -92.5(18)
